data_4085100
loop_
_publ_author_name
'Chen, Jinxiang'
'Huang, Zi-Ao'
'Hua, Yuhui'
'Zhang, Hong'
'Xia, Haiping'

_publ_section_title
;
 Synthesis of Five-Membered Osmacycles with Osmium--Vinyl Bonds from
 Hydrido Alkenylcarbyne Complexes
;
_journal_issue 1
_journal_name_full Organometallics
_journal_page_first 340
_journal_paper_doi 10.1021/om501076z
_journal_volume 34
_journal_year 2015
_chemical_formula_moiety 'C59 H48 Cl2 O2 Os P3'
_chemical_formula_sum 'C59 H48 Cl2 O2 Os P3'
_chemical_formula_weight 1142.98
_chemical_name_systematic
; 
 ? 
;
_space_group_IT_number 2
_symmetry_cell_setting triclinic
_symmetry_space_group_name_Hall '-P 1'
_symmetry_space_group_name_H-M 'P -1'
_atom_sites_solution_hydrogens geom
_atom_sites_solution_primary direct
_atom_sites_solution_secondary difmap
_audit_creation_method SHELXL-97
_cell_angle_alpha 71.5970(10)
_cell_angle_beta 74.2700(10)
_cell_angle_gamma 75.9590(10)
_cell_formula_units_Z 2
_cell_length_a 12.1415(2)
_cell_length_b 12.1688(3)
_cell_length_c 18.3764(3)
_cell_measurement_reflns_used 16298
_cell_measurement_temperature 173(2)
_cell_measurement_theta_max 55.00
_cell_measurement_theta_min 6.04
_cell_volume 2442.81(8)
_computing_cell_refinement 'Bruker FRAMBO'
_computing_data_collection 'Bruker FRAMBO'
_computing_data_reduction 'Bruker SAINT'
_computing_molecular_graphics 'Bruker SHELXTL'
_computing_publication_material 'Bruker SHELXTL'
_computing_structure_refinement 'SHELXL-97 (Sheldrick, 1997)'
_computing_structure_solution 'SHELXS-97 (Sheldrick, 1990)'
_diffrn_ambient_temperature 173(2)
_diffrn_measured_fraction_theta_full 0.995
_diffrn_measured_fraction_theta_max 0.995
_diffrn_measurement_device_type 'multiwire proportional'
_diffrn_measurement_method 'phi and omega scans'
_diffrn_radiation_monochromator graphite
_diffrn_radiation_source 'fine-focus sealed tube'
_diffrn_radiation_type MoK\a
_diffrn_radiation_wavelength 0.71073
_diffrn_reflns_av_R_equivalents 0.0572
_diffrn_reflns_av_sigmaI/netI 0.0775
_diffrn_reflns_limit_h_max 14
_diffrn_reflns_limit_h_min -14
_diffrn_reflns_limit_k_max 14
_diffrn_reflns_limit_k_min -14
_diffrn_reflns_limit_l_max 21
_diffrn_reflns_limit_l_min -21
_diffrn_reflns_number 19165
_diffrn_reflns_theta_full 25.00
_diffrn_reflns_theta_max 25.00
_diffrn_reflns_theta_min 3.02
_exptl_absorpt_coefficient_mu 2.862
_exptl_absorpt_correction_T_max 1.0000
_exptl_absorpt_correction_T_min 0.5466
_exptl_absorpt_correction_type multi-scan
_exptl_crystal_colour yellow
_exptl_crystal_density_diffrn 1.554
_exptl_crystal_density_method 'not measured'
_exptl_crystal_description block
_exptl_crystal_F_000 1146
_exptl_crystal_size_max 0.2
_exptl_crystal_size_mid 0.1
_exptl_crystal_size_min 0.05
_refine_diff_density_max 2.313
_refine_diff_density_min -2.959
_refine_diff_density_rms 0.257
_refine_ls_extinction_coef 0.0044(6)
_refine_ls_extinction_expression Fc^*^=kFc[1+0.001xFc^2^\l^3^/sin(2\q)]^-1/4^
_refine_ls_extinction_method SHELXL
_refine_ls_goodness_of_fit_ref 1.099
_refine_ls_hydrogen_treatment conster
_refine_ls_matrix_type full
_refine_ls_number_parameters 605
_refine_ls_number_reflns 8559
_refine_ls_number_restraints 18
_refine_ls_restrained_S_all 1.099
_refine_ls_R_factor_all 0.0753
_refine_ls_R_factor_gt 0.0460
_refine_ls_shift/su_max 0.001
_refine_ls_shift/su_mean 0.000
_refine_ls_structure_factor_coef Fsqd
_refine_ls_weighting_details 'calc w=1/[\s^2^(Fo^2^)+(0.0771P)^2^+27.0126P] where P=(Fo^2^+2Fc^2^)/3'
_refine_ls_weighting_scheme calc
_refine_ls_wR_factor_gt 0.1073
_refine_ls_wR_factor_ref 0.1788
_reflns_number_gt 6611
_reflns_number_total 8559
_reflns_threshold_expression >2sigma(I)
_cod_data_source_file om501076z_si_002.cif
_cod_data_source_block Coumpound_4
_cod_depositor_comments
;
The following automatic conversions were performed:

'_symmetry_cell_setting' value 'Triclinic' changed to 'triclinic'
according to
/home/saulius/struct/COD-crude-data--automatic-downloads/rss-feeds/ACS/lib/dictionaries/cif_core.dic
dictionary named 'cif_core.dic' version 2.4.2 from 2011-04-26.

Automatic conversion script
Id: cif_fix_values 2935 2014-11-11 08:27:57Z andrius 

 Adding full bibliography for 4085098--4085105.cif.
;
_cod_original_sg_symbol_H-M P-1
_cod_database_code 4085100

loop_
_symmetry_equiv_pos_as_xyz
'x, y, z'
'-x, -y, -z'

loop_
_atom_site_label
_atom_site_type_symbol
_atom_site_fract_x
_atom_site_fract_y
_atom_site_fract_z
_atom_site_U_iso_or_equiv
_atom_site_adp_type
_atom_site_occupancy
_atom_site_symmetry_multiplicity
_atom_site_calc_flag
_atom_site_refinement_flags
Os1 Os 0.82455(3) 0.86237(3) 0.74372(2) 0.02504(18) Uani 1 1 d .
P1 P 0.7564(2) 1.0631(2) 0.74805(15) 0.0273(6) Uani 1 1 d .
P2 P 0.8862(2) 0.6709(2) 0.72329(16) 0.0276(6) Uani 1 1 d .
Cl1 Cl 0.8263(2) 0.9339(2) 0.60457(14) 0.0327(6) Uani 1 1 d .
P3 P 1.1860(2) 0.8690(2) 0.78123(15) 0.0271(6) Uani 1 1 d .
Cl2 Cl 0.6180(2) 0.8363(3) 0.78710(17) 0.0406(6) Uani 1 1 d .
C4 C 0.8617(9) 0.7942(9) 0.8608(6) 0.028(2) Uani 1 1 d U
C1 C 0.9904(8) 0.8861(8) 0.7246(6) 0.027(2) Uani 1 1 d .
H1A H 1.0302 0.9194 0.6745 0.033 Uiso 1 1 calc R
O1 O 0.8245(8) 0.7043(8) 0.9947(5) 0.049(2) Uani 1 1 d .
O2 O 0.6892(7) 0.7143(8) 0.9350(5) 0.051(2) Uani 1 1 d .
H2A H 0.6612 0.6798 0.9800 0.077 Uiso 1 1 calc R
C11 C 0.6513(9) 1.1538(9) 0.6867(6) 0.032(2) Uani 1 1 d .
C13 C 1.0424(8) 0.6385(8) 0.6773(6) 0.026(2) Uani 1 1 d .
C15 C 0.6827(9) 1.0885(8) 0.8436(6) 0.029(2) Uani 1 1 d .
C16 C 1.1833(8) 0.9872(8) 0.8230(5) 0.022(2) Uani 1 1 d .
C2 C 1.0421(9) 0.8516(8) 0.7873(6) 0.027(2) Uani 1 1 d .
C20 C 1.2662(8) 0.7343(9) 0.8327(6) 0.030(2) Uani 1 1 d .
C3 C 0.9714(9) 0.8000(8) 0.8616(6) 0.031(2) Uani 1 1 d .
H3A H 0.9996 0.7721 0.9076 0.037 Uiso 1 1 calc R
C22 C 1.2607(9) 0.9102(9) 0.6804(6) 0.033(2) Uani 1 1 d .
C23 C 0.9215(9) 1.1735(9) 0.6294(6) 0.035(2) Uani 1 1 d .
H23A H 0.8971 1.1413 0.5980 0.042 Uiso 1 1 calc R
C24 C 1.1167(9) 0.5379(10) 0.7068(6) 0.035(2) Uani 1 1 d .
H24A H 1.0900 0.4842 0.7534 0.042 Uiso 1 1 calc R
C26 C 0.8716(9) 1.1527(9) 0.7086(6) 0.036(2) Uani 1 1 d .
C27 C 0.9251(9) 0.5157(9) 0.8671(7) 0.036(2) Uani 1 1 d .
H27A H 0.9820 0.5590 0.8610 0.043 Uiso 1 1 calc R
C5 C 0.7928(8) 0.7366(9) 0.9326(6) 0.026(2) Uani 1 1 d U
C29 C 0.7401(10) 1.0442(9) 0.9063(6) 0.038(3) Uani 1 1 d .
H29A H 0.8153 1.0020 0.8991 0.046 Uiso 1 1 calc R
C30 C 0.9085(12) 0.4220(10) 0.9338(7) 0.047(3) Uani 1 1 d .
H30A H 0.9526 0.4029 0.9717 0.057 Uiso 1 1 calc R
C31 C 0.8619(9) 0.5475(8) 0.8096(6) 0.029(2) Uani 1 1 d .
C32 C 0.5144(10) 1.1666(10) 0.9304(7) 0.041(3) Uani 1 1 d .
H32A H 0.4388 1.2077 0.9382 0.050 Uiso 1 1 calc R
C33 C 1.0841(10) 0.7189(10) 0.6076(7) 0.041(3) Uani 1 1 d .
H33A H 1.0351 0.7877 0.5883 0.049 Uiso 1 1 calc R
C35 C 1.3583(9) 0.9803(11) 0.5224(7) 0.043(3) Uani 1 1 d U
H35A H 1.3918 1.0037 0.4693 0.052 Uiso 1 1 calc R
C36 C 1.0888(10) 1.0185(10) 0.8782(6) 0.040(3) Uani 1 1 d .
H36A H 1.0285 0.9754 0.8971 0.048 Uiso 1 1 calc R
C37 C 1.2255(10) 1.0217(10) 0.6343(6) 0.040(3) Uani 1 1 d .
H37A H 1.1677 1.0744 0.6568 0.048 Uiso 1 1 calc R
C38 C 0.5721(10) 1.1236(10) 0.9912(7) 0.038(3) Uani 1 1 d .
H38A H 0.5356 1.1351 1.0403 0.046 Uiso 1 1 calc R
C39 C 1.0484(10) 1.2900(9) 0.6401(7) 0.040(3) Uani 1 1 d .
H39A H 1.1074 1.3345 0.6171 0.048 Uiso 1 1 calc R
C40 C 1.0830(11) 1.1134(11) 0.9057(7) 0.047(3) Uani 1 1 d .
H40A H 1.0185 1.1344 0.9427 0.056 Uiso 1 1 calc R
C41 C 1.3612(9) 0.7354(10) 0.8604(7) 0.042(3) Uani 1 1 d .
H41A H 1.3830 0.8066 0.8543 0.051 Uiso 1 1 calc R
C42 C 1.2721(10) 1.0498(11) 0.7977(7) 0.042(3) Uani 1 1 d .
H42A H 1.3374 1.0278 0.7616 0.050 Uiso 1 1 calc R
C43 C 0.4819(10) 1.2946(11) 0.6059(6) 0.043(3) Uani 1 1 d .
H43A H 0.4260 1.3421 0.5782 0.052 Uiso 1 1 calc R
C44 C 0.9090(10) 1.2036(10) 0.7546(7) 0.040(3) Uani 1 1 d .
H44A H 0.8748 1.1935 0.8076 0.049 Uiso 1 1 calc R
C45 C 1.2947(11) 0.5242(11) 0.8775(8) 0.053(3) Uani 1 1 d .
H45A H 1.2720 0.4533 0.8842 0.063 Uiso 1 1 calc R
C46 C 0.6851(11) 1.0630(10) 0.9786(7) 0.045(3) Uani 1 1 d .
H46A H 0.7244 1.0347 1.0196 0.054 Uiso 1 1 calc R
C47 C 0.6351(10) 1.2747(10) 0.6684(7) 0.040(3) Uani 1 1 d .
H47A H 0.6826 1.3098 0.6831 0.048 Uiso 1 1 calc R
C48 C 1.1715(12) 1.1765(11) 0.8787(7) 0.049(3) Uani 1 1 d .
H48A H 1.1668 1.2408 0.8971 0.059 Uiso 1 1 calc R
C49 C 0.9989(11) 1.2697(10) 0.7194(9) 0.052(3) Uani 1 1 d .
H49A H 1.0259 1.3008 0.7502 0.062 Uiso 1 1 calc R
C50 C 0.4944(10) 1.1754(11) 0.6232(7) 0.042(3) Uani 1 1 d .
H50A H 0.4465 1.1415 0.6080 0.051 Uiso 1 1 calc R
C51 C 1.2739(11) 1.0542(12) 0.5577(6) 0.046(3) Uani 1 1 d .
H51A H 1.2490 1.1293 0.5280 0.056 Uiso 1 1 calc R
C52 C 0.7767(10) 0.4796(10) 0.8200(7) 0.041(3) Uani 1 1 d .
H52A H 0.7337 0.4969 0.7817 0.049 Uiso 1 1 calc R
C54 C 1.0072(11) 1.2420(10) 0.5968(6) 0.041(3) Uani 1 1 d .
H54A H 1.0383 1.2560 0.5432 0.050 Uiso 1 1 calc R
C55 C 1.2721(11) 0.5963(12) 0.5967(7) 0.050(3) Uani 1 1 d .
H55A H 1.3488 0.5818 0.5701 0.060 Uiso 1 1 calc R
C56 C 1.2334(10) 0.6285(10) 0.8406(7) 0.042(3) Uani 1 1 d .
H56A H 1.1704 0.6282 0.8210 0.051 Uiso 1 1 calc R
C59 C 0.5780(9) 1.1054(10) 0.6631(6) 0.036(3) Uani 1 1 d .
H59A H 0.5860 1.0242 0.6748 0.043 Uiso 1 1 calc R
C60 C 0.5514(10) 1.3444(11) 0.6293(8) 0.051(3) Uani 1 1 d .
H60A H 0.5416 1.4258 0.6185 0.061 Uiso 1 1 calc R
C61 C 0.5688(9) 1.1486(11) 0.8583(6) 0.039(3) Uani 1 1 d .
H61A H 0.5286 1.1774 0.8178 0.047 Uiso 1 1 calc R
C62 C 0.8225(12) 0.3575(11) 0.9415(7) 0.051(3) Uani 1 1 d .
H62A H 0.8107 0.2931 0.9847 0.061 Uiso 1 1 calc R
C63 C 1.4230(11) 0.6319(11) 0.8969(8) 0.052(3) Uani 1 1 d .
H63A H 1.4861 0.6327 0.9162 0.062 Uiso 1 1 calc R
C64 C 1.3906(12) 0.5250(11) 0.9049(8) 0.055(3) Uani 1 1 d .
H64A H 1.4333 0.4545 0.9286 0.067 Uiso 1 1 calc R
C65 C 0.7565(11) 0.3870(11) 0.8872(8) 0.053(3) Uani 1 1 d .
H65A H 0.6975 0.3455 0.8947 0.063 Uiso 1 1 calc R
C68 C 1.2669(12) 1.1459(11) 0.8248(8) 0.052(3) Uani 1 1 d .
H68A H 1.3275 1.1886 0.8065 0.063 Uiso 1 1 calc R
C69 C 1.2307(10) 0.5176(11) 0.6668(7) 0.045(3) Uani 1 1 d .
H69A H 1.2805 0.4502 0.6872 0.055 Uiso 1 1 calc R
C70 C 1.1973(10) 0.6971(11) 0.5672(7) 0.046(3) Uani 1 1 d .
H70A H 1.2236 0.7500 0.5200 0.055 Uiso 1 1 calc R
C71 C 1.3450(11) 0.8335(13) 0.6465(7) 0.061(4) Uani 1 1 d .
H71A H 1.3695 0.7583 0.6763 0.074 Uiso 1 1 calc R
C73 C 1.3930(13) 0.8685(14) 0.5682(8) 0.075(5) Uani 1 1 d .
H73A H 1.4503 0.8162 0.5450 0.090 Uiso 1 1 calc R
C211 C 0.8238(9) 0.6382(9) 0.6540(6) 0.029(2) Uani 1 1 d .
C216 C 0.8856(10) 0.5612(10) 0.6102(7) 0.040(3) Uani 1 1 d .
H21A H 0.9621 0.5287 0.6140 0.048 Uiso 1 1 calc R
C215 C 0.8369(11) 0.5304(11) 0.5602(7) 0.047(3) Uani 1 1 d .
H21B H 0.8811 0.4793 0.5306 0.056 Uiso 1 1 calc R
C214 C 0.7247(11) 0.5757(11) 0.5553(8) 0.049(3) Uani 1 1 d .
H21C H 0.6915 0.5531 0.5233 0.059 Uiso 1 1 calc R
C212 C 0.7092(11) 0.6847(12) 0.6468(9) 0.058(4) Uani 1 1 d .
H21D H 0.6644 0.7369 0.6754 0.070 Uiso 1 1 calc R
C213 C 0.6608(13) 0.6525(12) 0.5957(11) 0.078(6) Uani 1 1 d .
H21E H 0.5847 0.6847 0.5903 0.093 Uiso 1 1 calc R

loop_
_atom_site_aniso_label
_atom_site_aniso_U_11
_atom_site_aniso_U_22
_atom_site_aniso_U_33
_atom_site_aniso_U_23
_atom_site_aniso_U_13
_atom_site_aniso_U_12
Os1 0.0239(3) 0.0213(3) 0.0301(3) -0.00763(16) -0.00660(16) -0.00218(15)
P1 0.0304(14) 0.0212(13) 0.0319(14) -0.0092(11) -0.0099(11) -0.0013(11)
P2 0.0306(14) 0.0209(13) 0.0361(14) -0.0129(11) -0.0104(12) -0.0024(11)
Cl1 0.0395(14) 0.0385(15) 0.0229(12) -0.0103(10) -0.0130(11) -0.0019(11)
P3 0.0231(13) 0.0279(14) 0.0305(13) -0.0073(11) -0.0065(11) -0.0044(11)
Cl2 0.0264(13) 0.0433(16) 0.0478(16) -0.0076(13) -0.0015(12) -0.0117(12)
C4 0.028(2) 0.028(2) 0.027(2) -0.0072(11) -0.0068(11) -0.0045(10)
C1 0.026(5) 0.017(5) 0.039(6) -0.010(4) -0.019(4) 0.013(4)
O1 0.059(5) 0.058(6) 0.034(4) -0.008(4) -0.007(4) -0.023(4)
O2 0.034(4) 0.063(6) 0.044(5) -0.001(4) 0.008(4) -0.022(4)
C11 0.036(6) 0.036(6) 0.025(5) -0.010(4) -0.003(4) -0.008(5)
C13 0.029(5) 0.023(5) 0.030(5) -0.011(4) -0.016(4) 0.005(4)
C15 0.036(6) 0.023(5) 0.032(5) -0.005(4) -0.015(5) -0.006(4)
C16 0.020(5) 0.033(5) 0.011(4) -0.005(4) -0.002(4) -0.001(4)
C2 0.032(5) 0.020(5) 0.029(5) -0.004(4) -0.002(4) -0.014(4)
C20 0.019(5) 0.030(6) 0.036(6) -0.010(4) 0.002(4) -0.002(4)
C3 0.037(6) 0.014(5) 0.040(6) -0.011(4) -0.007(5) 0.000(4)
C22 0.035(6) 0.038(6) 0.031(5) -0.010(5) -0.009(5) -0.014(5)
C23 0.035(6) 0.031(6) 0.033(6) -0.006(5) -0.009(5) 0.001(5)
C24 0.026(5) 0.043(7) 0.034(6) -0.016(5) 0.010(4) -0.012(5)
C26 0.029(6) 0.028(6) 0.043(6) -0.001(5) -0.011(5) 0.001(5)
C27 0.030(6) 0.024(6) 0.052(7) -0.014(5) -0.009(5) 0.002(4)
C5 0.027(2) 0.027(2) 0.026(2) -0.0071(11) -0.0049(11) -0.0044(10)
C29 0.037(6) 0.027(6) 0.041(6) -0.006(5) -0.001(5) -0.001(5)
C30 0.064(8) 0.031(6) 0.044(7) -0.007(5) -0.022(6) 0.005(6)
C31 0.035(6) 0.017(5) 0.033(5) -0.010(4) -0.007(5) 0.003(4)
C32 0.030(6) 0.047(7) 0.049(7) -0.024(6) -0.006(5) 0.002(5)
C33 0.040(7) 0.029(6) 0.050(7) -0.010(5) -0.013(6) 0.004(5)
C35 0.024(5) 0.059(7) 0.041(5) -0.013(5) 0.011(4) -0.017(5)
C36 0.044(7) 0.044(7) 0.036(6) -0.008(5) -0.016(5) -0.009(5)
C37 0.045(7) 0.036(6) 0.034(6) -0.007(5) -0.007(5) -0.003(5)
C38 0.037(6) 0.039(6) 0.036(6) -0.015(5) 0.005(5) -0.010(5)
C39 0.048(7) 0.027(6) 0.041(7) -0.003(5) -0.005(5) -0.013(5)
C40 0.056(8) 0.043(7) 0.045(7) -0.025(6) -0.006(6) -0.002(6)
C41 0.029(6) 0.039(7) 0.054(7) -0.001(5) -0.006(5) -0.017(5)
C42 0.045(7) 0.052(7) 0.035(6) -0.019(5) 0.003(5) -0.021(6)
C43 0.038(6) 0.049(8) 0.034(6) -0.006(5) -0.015(5) 0.009(6)
C44 0.044(7) 0.036(6) 0.041(6) -0.005(5) -0.015(5) -0.006(5)
C45 0.058(8) 0.041(7) 0.061(8) 0.000(6) -0.034(7) -0.006(6)
C46 0.055(8) 0.037(7) 0.044(7) -0.011(5) -0.010(6) -0.010(6)
C47 0.036(6) 0.034(6) 0.047(7) -0.008(5) -0.009(5) -0.006(5)
C48 0.071(9) 0.047(8) 0.038(7) -0.016(6) -0.027(7) -0.004(7)
C49 0.057(8) 0.032(7) 0.078(10) -0.010(6) -0.035(7) -0.011(6)
C50 0.042(7) 0.050(8) 0.039(6) -0.023(6) -0.016(5) 0.009(6)
C51 0.053(8) 0.062(8) 0.023(5) -0.004(5) -0.008(5) -0.018(6)
C52 0.043(7) 0.046(7) 0.033(6) -0.010(5) 0.000(5) -0.014(6)
C54 0.054(7) 0.045(7) 0.026(5) -0.007(5) -0.007(5) -0.015(6)
C55 0.044(7) 0.074(9) 0.036(6) -0.030(6) -0.009(6) 0.006(7)
C56 0.038(6) 0.044(7) 0.048(7) -0.017(6) -0.009(5) -0.006(5)
C59 0.033(6) 0.044(7) 0.032(6) -0.022(5) -0.004(5) 0.007(5)
C60 0.039(7) 0.031(7) 0.063(8) 0.000(6) -0.015(6) 0.018(5)
C61 0.026(6) 0.054(7) 0.033(6) -0.014(5) 0.002(5) -0.003(5)
C62 0.064(8) 0.036(7) 0.037(6) 0.004(5) -0.010(6) 0.002(6)
C63 0.037(7) 0.038(7) 0.075(9) 0.004(6) -0.020(6) -0.013(6)
C64 0.054(8) 0.035(7) 0.055(8) 0.007(6) -0.003(6) -0.001(6)
C65 0.048(8) 0.049(8) 0.055(8) -0.015(6) 0.006(6) -0.014(6)
C68 0.071(9) 0.052(8) 0.050(8) -0.009(6) -0.036(7) -0.021(7)
C69 0.037(7) 0.045(7) 0.052(7) -0.015(6) -0.022(6) 0.015(5)
C70 0.028(6) 0.054(8) 0.049(7) -0.018(6) 0.000(5) 0.001(6)
C71 0.048(8) 0.063(9) 0.041(7) -0.008(6) 0.006(6) 0.024(7)
C73 0.058(9) 0.078(11) 0.048(8) -0.013(7) 0.015(7) 0.028(8)
C211 0.037(6) 0.028(5) 0.023(5) -0.001(4) -0.014(4) -0.007(4)
C216 0.040(6) 0.041(7) 0.047(7) -0.024(5) -0.010(5) -0.003(5)
C215 0.058(8) 0.042(7) 0.042(7) -0.016(6) -0.003(6) -0.016(6)
C214 0.064(8) 0.040(7) 0.060(8) -0.010(6) -0.044(7) -0.009(6)
C212 0.040(7) 0.049(8) 0.108(12) -0.050(8) -0.029(8) 0.005(6)
C213 0.062(9) 0.044(8) 0.159(17) -0.055(10) -0.071(11) 0.022(7)

loop_
_atom_type_symbol
_atom_type_description
_atom_type_scat_dispersion_real
_atom_type_scat_dispersion_imag
_atom_type_scat_source
C C 0.0033 0.0016 'International Tables Vol C Tables 4.2.6.8 and 6.1.1.4'
H H 0.0000 0.0000 'International Tables Vol C Tables 4.2.6.8 and 6.1.1.4'
O O 0.0106 0.0060 'International Tables Vol C Tables 4.2.6.8 and 6.1.1.4'
P P 0.1023 0.0942 'International Tables Vol C Tables 4.2.6.8 and 6.1.1.4'
Cl Cl 0.1484 0.1585 'International Tables Vol C Tables 4.2.6.8 and 6.1.1.4'
Os Os -1.2165 7.6030 'International Tables Vol C Tables 4.2.6.8 and 6.1.1.4'

loop_
_geom_angle_atom_site_label_1
_geom_angle_atom_site_label_2
_geom_angle_atom_site_label_3
_geom_angle
C1 Os1 C4 77.4(4)
C1 Os1 P2 92.0(3)
C4 Os1 P2 90.4(3)
C1 Os1 P1 89.9(3)
C4 Os1 P1 96.9(3)
P2 Os1 P1 172.67(9)
C1 Os1 Cl1 91.3(3)
C4 Os1 Cl1 168.2(3)
P2 Os1 Cl1 86.51(9)
P1 Os1 Cl1 86.39(9)
C1 Os1 Cl2 171.5(3)
C4 Os1 Cl2 95.0(3)
P2 Os1 Cl2 92.01(9)
P1 Os1 Cl2 86.99(9)
Cl1 Os1 Cl2 96.49(9)
C15 P1 C26 106.3(5)
C15 P1 C11 101.4(5)
C26 P1 C11 99.2(5)
C15 P1 Os1 117.0(3)
C26 P1 Os1 113.0(4)
C11 P1 Os1 117.7(3)
C31 P2 C211 102.4(5)
C31 P2 C13 105.2(4)
C211 P2 C13 99.0(4)
C31 P2 Os1 116.5(3)
C211 P2 Os1 117.2(3)
C13 P2 Os1 114.2(3)
C2 P3 C22 110.4(5)
C2 P3 C20 110.8(5)
C22 P3 C20 109.4(5)
C2 P3 C16 110.5(4)
C22 P3 C16 106.5(4)
C20 P3 C16 109.2(4)
C3 C4 C5 117.3(9)
C3 C4 Os1 112.7(7)
C5 C4 Os1 129.7(7)
C2 C1 Os1 118.0(8)
C47 C11 C59 116.8(10)
C47 C11 P1 120.1(8)
C59 C11 P1 122.8(8)
C24 C13 C33 119.4(10)
C24 C13 P2 123.4(8)
C33 C13 P2 117.1(7)
C61 C15 C29 117.5(10)
C61 C15 P1 122.8(8)
C29 C15 P1 119.7(8)
C42 C16 C36 118.7(10)
C42 C16 P3 120.9(8)
C36 C16 P3 120.3(8)
C1 C2 C3 115.5(9)
C1 C2 P3 123.8(8)
C3 C2 P3 120.7(8)
C41 C20 C56 120.6(10)
C41 C20 P3 121.1(8)
C56 C20 P3 118.2(8)
C4 C3 C2 116.3(9)
C71 C22 C37 119.1(11)
C71 C22 P3 122.4(9)
C37 C22 P3 118.4(9)
C54 C23 C26 120.2(11)
C69 C24 C13 119.8(10)
C23 C26 C44 118.8(10)
C23 C26 P1 118.1(9)
C44 C26 P1 123.1(9)
C31 C27 C30 123.4(11)
O1 C5 O2 116.3(9)
O1 C5 C4 122.5(9)
O2 C5 C4 121.2(9)
C46 C29 C15 120.1(11)
C27 C30 C62 117.3(11)
C27 C31 C52 117.1(10)
C27 C31 P2 122.0(8)
C52 C31 P2 120.9(8)
C61 C32 C38 119.7(11)
C70 C33 C13 120.5(10)
C51 C35 C73 117.9(11)
C16 C36 C40 120.4(11)
C51 C37 C22 120.7(11)
C32 C38 C46 119.5(10)
C54 C39 C49 117.5(11)
C48 C40 C36 120.2(12)
C63 C41 C20 120.1(11)
C16 C42 C68 121.4(11)
C50 C43 C60 120.1(10)
C49 C44 C26 119.1(11)
C56 C45 C64 119.9(12)
C29 C46 C38 121.0(11)
C60 C47 C11 121.9(11)
C68 C48 C40 120.4(12)
C39 C49 C44 121.7(11)
C43 C50 C59 119.9(11)
C37 C51 C35 121.7(12)
C65 C52 C31 120.6(11)
C39 C54 C23 122.7(11)
C70 C55 C69 119.0(11)
C45 C56 C20 119.6(11)
C50 C59 C11 121.4(11)
C47 C60 C43 120.0(12)
C32 C61 C15 122.2(10)
C65 C62 C30 121.3(11)
C41 C63 C64 119.6(12)
C45 C64 C63 120.1(12)
C62 C65 C52 120.2(12)
C48 C68 C42 118.9(12)
C24 C69 C55 121.0(11)
C33 C70 C55 120.2(12)
C22 C71 C73 119.2(12)
C71 C73 C35 121.5(12)
C216 C211 C212 117.2(10)
C216 C211 P2 121.4(8)
C212 C211 P2 121.3(9)
C211 C216 C215 122.1(11)
C214 C215 C216 119.5(12)
C213 C214 C215 121.1(11)
C211 C212 C213 120.2(12)
C214 C213 C212 120.0(12)

loop_
_geom_bond_atom_site_label_1
_geom_bond_atom_site_label_2
_geom_bond_distance
Os1 C1 2.024(10)
Os1 C4 2.177(9)
Os1 P2 2.384(2)
Os1 P1 2.401(3)
Os1 Cl1 2.423(2)
Os1 Cl2 2.483(3)
P1 C15 1.827(11)
P1 C26 1.834(11)
P1 C11 1.852(11)
P2 C31 1.821(10)
P2 C211 1.829(9)
P2 C13 1.857(10)
P3 C2 1.780(10)
P3 C22 1.797(11)
P3 C20 1.810(10)
P3 C16 1.822(10)
C4 C3 1.355(14)
C4 C5 1.427(14)
C1 C2 1.363(13)
O1 C5 1.219(12)
O2 C5 1.336(12)
C11 C47 1.379(15)
C11 C59 1.396(15)
C13 C24 1.384(14)
C13 C33 1.396(15)
C15 C61 1.398(15)
C15 C29 1.400(15)
C16 C42 1.365(14)
C16 C36 1.375(15)
C2 C3 1.442(14)
C20 C41 1.386(15)
C20 C56 1.392(15)
C22 C71 1.367(16)
C22 C37 1.389(15)
C23 C54 1.380(16)
C23 C26 1.384(15)
C24 C69 1.384(15)
C26 C44 1.406(16)
C27 C31 1.375(14)
C27 C30 1.392(16)
C29 C46 1.379(16)
C30 C62 1.406(18)
C31 C52 1.413(15)
C32 C61 1.370(15)
C32 C38 1.374(16)
C33 C70 1.381(16)
C35 C51 1.356(17)
C35 C73 1.388(18)
C36 C40 1.379(16)
C37 C51 1.340(15)
C38 C46 1.387(16)
C39 C54 1.370(16)
C39 C49 1.384(18)
C40 C48 1.365(18)
C41 C63 1.372(16)
C42 C68 1.391(16)
C43 C50 1.362(17)
C43 C60 1.369(18)
C44 C49 1.405(17)
C45 C56 1.378(16)
C45 C64 1.392(18)
C47 C60 1.364(16)
C48 C68 1.364(19)
C50 C59 1.372(15)
C52 C65 1.394(17)
C55 C70 1.389(17)
C55 C69 1.390(18)
C62 C65 1.355(18)
C63 C64 1.402(18)
C71 C73 1.368(18)
C211 C216 1.377(15)
C211 C212 1.393(15)
C216 C215 1.397(16)
C215 C214 1.357(17)
C214 C213 1.342(19)
C212 C213 1.423(18)
